data_7717849
loop_
_publ_author_name
'Scarpi-Luttenauer, Matthieu'
'galentino, katia'
'Orvain, Christophe'
'FLUCK, Audrey'
'Cecchini, Marco'
'Mellitzer, Georg'
'Gaiddon, Christian'
'Mobian, Pierre'

_publ_section_title
;
 Platinum(II) and Ruthenium(II) Coordination complexes equipped with an
 anchoring site for binding the protein kinase enzyme pockets: synthesis,
 molecular docking and biological assays.
;
_journal_name_full 'Dalton Transactions'
_journal_paper_doi 10.1039/D4DT02984D
_journal_year 2025
_chemical_formula_moiety 'C31 H23 N7 O Ru, 2(F6 P), C3 H6 O '
_chemical_formula_sum 'C34 H29 F12 N7 O2 P2 Ru'
_chemical_formula_weight 958.65
_space_group_crystal_system monoclinic
_space_group_IT_number 14
_space_group_name_Hall '-P 2ybc'
_space_group_name_H-M_alt 'P 1 21/c 1'
_atom_sites_solution_hydrogens geom
_audit_creation_method SHELXL-2018/3
_audit_update_record
;
2024-10-22 deposited with the CCDC.	2024-12-11 downloaded from the CCDC.
;
_cell_angle_alpha 90
_cell_angle_beta 94.6980(10)
_cell_angle_gamma 90
_cell_formula_units_Z 4
_cell_length_a 13.4931(5)
_cell_length_b 13.8886(4)
_cell_length_c 19.9737(8)
_cell_measurement_reflns_used 5868
_cell_measurement_temperature 173(2)
_cell_measurement_theta_max 23.51
_cell_measurement_theta_min 2.29
_cell_volume 3730.5(2)
_computing_cell_refinement 'Bruker SAINT'
_computing_data_collection 'Bruker APEX2'
_computing_data_reduction 'Bruker SAINT'
_computing_molecular_graphics 'Bruker SHELXTL'
_computing_publication_material 'Bruker SHELXTL'
_computing_structure_refinement 'SHELXL-2018/3 (Sheldrick, 2018)'
_computing_structure_solution 'SHELXT 2014/5 (Sheldrick, 2014)'
_diffrn_ambient_temperature 173(2)
_diffrn_measured_fraction_theta_full 1.000
_diffrn_measured_fraction_theta_max 0.998
_diffrn_measurement_device_type 'Bruker APEX-II CCD'
_diffrn_measurement_method '\f and \w scans'
_diffrn_radiation_type MoK\a
_diffrn_radiation_wavelength 0.71073
_diffrn_reflns_av_R_equivalents 0.0671
_diffrn_reflns_av_unetI/netI 0.0595
_diffrn_reflns_Laue_measured_fraction_full 1.000
_diffrn_reflns_Laue_measured_fraction_max 0.998
_diffrn_reflns_limit_h_max 17
_diffrn_reflns_limit_h_min -17
_diffrn_reflns_limit_k_max 14
_diffrn_reflns_limit_k_min -18
_diffrn_reflns_limit_l_max 26
_diffrn_reflns_limit_l_min -26
_diffrn_reflns_number 35303
_diffrn_reflns_point_group_measured_fraction_full 1.000
_diffrn_reflns_point_group_measured_fraction_max 0.998
_diffrn_reflns_theta_full 25.242
_diffrn_reflns_theta_max 27.918
_diffrn_reflns_theta_min 2.108
_exptl_absorpt_coefficient_mu 0.610
_exptl_absorpt_correction_T_max 0.7456
_exptl_absorpt_correction_T_min 0.6922
_exptl_absorpt_correction_type multi-scan
_exptl_crystal_colour colorless
_exptl_crystal_density_diffrn 1.707
_exptl_crystal_density_meas ?
_exptl_crystal_description prism
_exptl_crystal_F_000 1920
_exptl_crystal_size_max 0.120
_exptl_crystal_size_mid 0.100
_exptl_crystal_size_min 0.100
_refine_diff_density_max 1.321
_refine_diff_density_min -1.071
_refine_diff_density_rms 0.126
_refine_ls_extinction_method none
_refine_ls_goodness_of_fit_ref 1.049
_refine_ls_hydrogen_treatment constr
_refine_ls_matrix_type full
_refine_ls_number_parameters 550
_refine_ls_number_reflns 8927
_refine_ls_number_restraints 36
_refine_ls_restrained_S_all 1.125
_refine_ls_R_factor_all 0.0898
_refine_ls_R_factor_gt 0.0637
_refine_ls_shift/su_max 0.066
_refine_ls_shift/su_mean 0.002
_refine_ls_structure_factor_coef Fsqd
_refine_ls_weighting_details 'w=1/[\s^2^(Fo^2^)+(0.1028P)^2^+7.0742P] where P=(Fo^2^+2Fc^2^)/3'
_refine_ls_weighting_scheme calc
_refine_ls_wR_factor_gt 0.1726
_refine_ls_wR_factor_ref 0.1935
_reflns_Friedel_coverage 0.000
_reflns_number_gt 6476
_reflns_number_total 8927
_reflns_threshold_expression 'I > 2\s(I)'
_cod_data_source_file d4dt02984d2.cif
_cod_data_source_block e4820a_a
_cod_depositor_comments
;
The following automatic conversions were performed:

data item '_exptl_crystal_density_meas' value 'none' was changed to
'?' -- the value is perceived as not measured.

Automatic conversion script
Id: cif_fix_values 8170 2020-07-09 18:12:32Z antanas 
;
_cod_original_sg_symbol_H-M 'P 21/c'
_cod_database_code 7717849
_shelx_shelxl_version_number 2018/3
_shelx_space_group_comment
;
The symmetry employed for this shelxl refinement is uniquely defined
by the following loop, which should always be used as a source of
symmetry information in preference to the above space-group names.
They are only intended as comments.
;
_shelx_estimated_absorpt_t_min 0.930
_shelx_estimated_absorpt_t_max 0.942

loop_
_space_group_symop_operation_xyz
'x, y, z'
'-x, y+1/2, -z+1/2'
'-x, -y, -z'
'x, -y-1/2, z-1/2'

loop_
_atom_site_label
_atom_site_type_symbol
_atom_site_fract_x
_atom_site_fract_y
_atom_site_fract_z
_atom_site_U_iso_or_equiv
_atom_site_adp_type
_atom_site_occupancy
_atom_site_site_symmetry_order
_atom_site_calc_flag
_atom_site_refinement_flags_posn
_atom_site_refinement_flags_adp
_atom_site_refinement_flags_occupancy
_atom_site_disorder_assembly
_atom_site_disorder_group
Ru1 Ru 0.31487(3) 0.55486(2) 0.80097(2) 0.02684(13) Uani 1 1 d . . . A 1
N1 N 0.1947(3) 0.5932(3) 0.7346(2) 0.0312(8) Uani 1 1 d . . . A 1
C1 C 0.0980(4) 0.5865(4) 0.7430(3) 0.0409(11) Uani 1 1 d . . . A 1
H1 H 0.077731 0.562397 0.784220 0.049 Uiso 1 1 calc R U . A 1
C2 C 0.0258(4) 0.6140(4) 0.6926(3) 0.0465(13) Uani 1 1 d . . . A 1
H2 H -0.042660 0.607755 0.699816 0.056 Uiso 1 1 calc R U . A 1
C3 C 0.0524(4) 0.6496(4) 0.6336(3) 0.0448(13) Uani 1 1 d . . . A 1
H3 H 0.003428 0.669483 0.599534 0.054 Uiso 1 1 calc R U . A 1
C4 C 0.1528(4) 0.6565(3) 0.6239(2) 0.0353(10) Uani 1 1 d . . . A 1
N2 N 0.1867(3) 0.6935(3) 0.5661(2) 0.0433(10) Uani 1 1 d . . . A 1
H2A H 0.142230 0.712590 0.534161 0.052 Uiso 1 1 calc R U . A 1
C5 C 0.2849(4) 0.7026(4) 0.5548(3) 0.0425(12) Uani 1 1 d . . . A 1
O1 O 0.3082(4) 0.7440(3) 0.5042(2) 0.0633(12) Uani 1 1 d . . . A 1
C6 C 0.3577(4) 0.6624(4) 0.6071(3) 0.0385(11) Uani 1 1 d . . . A 1
C7 C 0.4598(4) 0.6597(4) 0.5986(3) 0.0491(13) Uani 1 1 d . . . A 1
H7 H 0.484719 0.682839 0.558489 0.059 Uiso 1 1 calc R U . A 1
C8 C 0.5232(4) 0.6229(4) 0.6497(3) 0.0472(13) Uani 1 1 d . . . A 1
H8 H 0.592465 0.619079 0.644763 0.057 Uiso 1 1 calc R U . A 1
C9 C 0.4858(4) 0.5914(4) 0.7085(3) 0.0407(11) Uani 1 1 d . . . A 1
H9 H 0.530927 0.567897 0.743754 0.049 Uiso 1 1 calc R U . A 1
N3 N 0.3882(3) 0.5929(3) 0.7175(2) 0.0312(8) Uani 1 1 d . . . A 1
C10 C 0.3261(3) 0.6284(3) 0.6659(2) 0.0314(9) Uani 1 1 d . . . A 1
C11 C 0.2219(3) 0.6262(3) 0.6757(2) 0.0298(9) Uani 1 1 d . . . A 1
N4 N 0.3467(3) 0.6918(3) 0.8377(2) 0.0331(8) Uani 1 1 d . . . A 1
C12 C 0.2929(4) 0.7711(4) 0.8242(3) 0.0449(12) Uani 1 1 d . . . A 1
H12 H 0.232875 0.765948 0.796048 0.054 Uiso 1 1 calc R U . A 1
C13 C 0.3215(5) 0.8611(4) 0.8497(3) 0.0549(15) Uani 1 1 d . . . A 1
H13 H 0.280507 0.915921 0.840416 0.066 Uiso 1 1 calc R U . A 1
C14 C 0.4099(5) 0.8692(4) 0.8885(3) 0.0545(15) Uani 1 1 d . . . A 1
H14 H 0.431739 0.930177 0.905392 0.065 Uiso 1 1 calc R U . A 1
C15 C 0.4668(4) 0.7882(4) 0.9027(3) 0.0444(12) Uani 1 1 d . . . A 1
H15 H 0.528222 0.792780 0.929456 0.053 Uiso 1 1 calc R U . A 1
C16 C 0.4333(3) 0.6999(3) 0.8776(2) 0.0330(10) Uani 1 1 d . . . A 1
C17 C 0.4851(3) 0.6092(4) 0.8931(2) 0.0354(10) Uani 1 1 d . . . A 1
C18 C 0.5722(4) 0.6025(5) 0.9349(3) 0.0501(14) Uani 1 1 d . . . A 1
H18 H 0.602403 0.658779 0.954404 0.060 Uiso 1 1 calc R U . A 1
C19 C 0.6143(5) 0.5139(5) 0.9478(4) 0.0641(18) Uani 1 1 d . . . A 1
H19 H 0.674033 0.508249 0.976157 0.077 Uiso 1 1 calc R U . A 1
C20 C 0.5695(5) 0.4336(5) 0.9194(4) 0.0609(18) Uani 1 1 d . . . A 1
H20 H 0.596912 0.371609 0.928830 0.073 Uiso 1 1 calc R U . A 1
C21 C 0.4844(4) 0.4437(4) 0.8770(3) 0.0460(13) Uani 1 1 d . . . A 1
H21 H 0.454299 0.387750 0.856994 0.055 Uiso 1 1 calc R U . A 1
N5 N 0.4423(3) 0.5297(3) 0.8631(2) 0.0311(8) Uani 1 1 d . . . A 1
N6 N 0.2294(3) 0.5123(3) 0.87605(19) 0.0290(8) Uani 1 1 d . . . A 1
C22 C 0.1951(4) 0.5708(4) 0.9231(2) 0.0363(11) Uani 1 1 d . . . A 1
H22 H 0.209836 0.637591 0.921921 0.044 Uiso 1 1 calc R U . A 1
C23 C 0.1393(4) 0.5363(4) 0.9728(3) 0.0423(12) Uani 1 1 d . . . A 1
H23 H 0.115346 0.579397 1.004682 0.051 Uiso 1 1 calc R U . A 1
C24 C 0.1184(4) 0.4394(4) 0.9761(3) 0.0475(14) Uani 1 1 d . . . A 1
H24 H 0.081333 0.414516 1.010616 0.057 Uiso 1 1 calc R U . A 1
C25 C 0.1529(4) 0.3793(4) 0.9279(3) 0.0427(12) Uani 1 1 d . . . A 1
H25 H 0.139881 0.312160 0.929063 0.051 Uiso 1 1 calc R U . A 1
C26 C 0.2067(3) 0.4175(3) 0.8776(2) 0.0325(10) Uani 1 1 d . . . A 1
C27 C 0.2413(3) 0.3612(3) 0.8220(2) 0.0315(10) Uani 1 1 d . . . A 1
C28 C 0.2249(4) 0.2626(4) 0.8140(3) 0.0436(12) Uani 1 1 d . . . A 1
H28 H 0.191222 0.227437 0.846040 0.052 Uiso 1 1 calc R U . A 1
C29 C 0.2584(4) 0.2167(4) 0.7585(3) 0.0481(14) Uani 1 1 d . . . A 1
H29 H 0.248436 0.149514 0.752341 0.058 Uiso 1 1 calc R U . A 1
C30 C 0.3059(4) 0.2691(4) 0.7127(3) 0.0477(13) Uani 1 1 d . . . A 1
H30 H 0.328191 0.238702 0.674020 0.057 Uiso 1 1 calc R U . A 1
C31 C 0.3212(4) 0.3659(4) 0.7232(3) 0.0422(12) Uani 1 1 d . . . A 1
H31 H 0.354826 0.401501 0.691347 0.051 Uiso 1 1 calc R U . A 1
N7 N 0.2901(3) 0.4121(3) 0.7770(2) 0.0312(8) Uani 1 1 d . . . A 1
P1 P 0.26884(11) 0.39414(11) 0.49845(8) 0.0470(4) Uani 1 1 d . . . B 1
F1 F 0.3228(3) 0.3034(3) 0.4660(2) 0.0782(12) Uani 1 1 d . . . B 1
F2 F 0.2193(4) 0.4823(4) 0.5262(4) 0.148(3) Uani 1 1 d . . . B 1
F3 F 0.3771(4) 0.4371(4) 0.5127(5) 0.153(4) Uani 1 1 d . . . B 1
F4 F 0.2776(5) 0.3366(6) 0.5636(3) 0.149(3) Uani 1 1 d . . . B 1
F5 F 0.1653(3) 0.3512(4) 0.4758(3) 0.0967(17) Uani 1 1 d . . . B 1
F6 F 0.2654(5) 0.4417(5) 0.4257(4) 0.154(3) Uani 1 1 d . . . B 1
P2 P 0.1522(2) 0.94066(14) 0.67981(10) 0.0835(8) Uani 1 1 d D . . C 1
F7 F 0.2427(6) 0.8610(6) 0.6801(5) 0.115(3) Uani 0.658(9) 1 d D . P C 1
F8 F 0.0875(11) 0.8654(8) 0.7290(5) 0.194(8) Uani 0.658(9) 1 d D . P C 1
F9 F 0.0915(6) 0.8779(5) 0.6152(3) 0.084(2) Uani 0.658(9) 1 d D . P C 1
F10 F 0.0573(8) 1.0182(8) 0.6738(6) 0.164(6) Uani 0.658(9) 1 d D . P C 1
F11 F 0.2063(8) 1.0108(7) 0.6274(5) 0.128(4) Uani 0.658(9) 1 d D . P C 1
F12 F 0.2033(11) 0.9924(5) 0.7458(5) 0.186(8) Uani 0.658(9) 1 d D . P C 1
O2 O 1.0387(4) 0.7504(3) 0.4645(2) 0.0690(13) Uani 1 1 d . . . . .
C32 C 1.0129(5) 0.6979(5) 0.4169(3) 0.0559(15) Uani 1 1 d . . . . .
C33 C 1.0417(8) 0.5964(6) 0.4170(5) 0.111(4) Uani 1 1 d . . . . .
H33A H 1.114008 0.591109 0.426154 0.167 Uiso 1 1 calc R U . . .
H33B H 1.021767 0.567990 0.373047 0.167 Uiso 1 1 calc R U . . .
H33C H 1.008794 0.562093 0.451868 0.167 Uiso 1 1 calc R U . . .
C34 C 0.9499(8) 0.7332(7) 0.3597(5) 0.108(3) Uani 1 1 d . . . . .
H34A H 0.923643 0.796701 0.370171 0.162 Uiso 1 1 calc R U . . .
H34B H 0.894544 0.688336 0.349644 0.162 Uiso 1 1 calc R U . . .
H34C H 0.988930 0.738226 0.320548 0.162 Uiso 1 1 calc R U . . .
F7A F 0.1958(13) 0.8868(12) 0.6109(6) 0.126(4) Uani 0.342(9) 1 d D . P C 2
F10A F 0.2876(10) 0.9387(14) 0.7110(8) 0.126(4) Uani 0.342(9) 1 d D . P C 2
F9A F 0.1449(14) 1.0121(14) 0.7478(8) 0.126(4) Uani 0.342(9) 1 d D . P C 2
F8A F 0.0488(11) 0.9636(14) 0.6501(8) 0.126(4) Uani 0.342(9) 1 d D . P C 2
F11A F 0.1361(15) 0.8452(12) 0.7170(9) 0.126(4) Uani 0.342(9) 1 d D . P C 2
F12A F 0.1959(15) 1.0526(12) 0.6405(9) 0.126(4) Uani 0.342(9) 1 d D . P C 2

loop_
_atom_site_aniso_label
_atom_site_aniso_U_11
_atom_site_aniso_U_22
_atom_site_aniso_U_33
_atom_site_aniso_U_23
_atom_site_aniso_U_13
_atom_site_aniso_U_12
Ru1 0.02807(19) 0.0269(2) 0.02495(19) 0.00072(14) -0.00119(13) 0.00067(14)
N1 0.0308(19) 0.0301(19) 0.031(2) -0.0011(16) -0.0048(15) 0.0031(15)
C1 0.035(2) 0.045(3) 0.042(3) 0.003(2) -0.003(2) 0.003(2)
C2 0.029(2) 0.058(3) 0.051(3) 0.006(3) -0.005(2) 0.000(2)
C3 0.041(3) 0.044(3) 0.047(3) 0.002(2) -0.014(2) 0.001(2)
C4 0.047(3) 0.025(2) 0.032(2) -0.0034(19) -0.006(2) -0.002(2)
N2 0.054(3) 0.038(2) 0.036(2) 0.0032(19) -0.007(2) 0.002(2)
C5 0.061(3) 0.038(3) 0.029(2) 0.003(2) 0.007(2) -0.005(2)
O1 0.078(3) 0.066(3) 0.047(2) 0.012(2) 0.010(2) -0.001(2)
C6 0.050(3) 0.032(2) 0.034(3) 0.001(2) 0.002(2) -0.008(2)
C7 0.053(3) 0.054(3) 0.042(3) 0.001(3) 0.013(3) -0.012(3)
C8 0.037(3) 0.051(3) 0.054(3) -0.005(3) 0.009(2) -0.007(2)
C9 0.034(2) 0.045(3) 0.044(3) -0.004(2) 0.006(2) -0.001(2)
N3 0.0323(19) 0.0315(19) 0.030(2) -0.0007(16) 0.0033(15) -0.0028(16)
C10 0.038(2) 0.024(2) 0.031(2) -0.0015(18) -0.0023(19) -0.0038(18)
C11 0.039(2) 0.022(2) 0.028(2) -0.0007(17) -0.0039(18) -0.0005(17)
N4 0.041(2) 0.0276(19) 0.030(2) -0.0002(16) -0.0004(16) -0.0011(16)
C12 0.053(3) 0.037(3) 0.044(3) 0.003(2) -0.003(2) 0.006(2)
C13 0.081(4) 0.028(3) 0.054(4) 0.000(2) 0.002(3) 0.006(3)
C14 0.075(4) 0.034(3) 0.054(4) -0.006(3) 0.003(3) -0.011(3)
C15 0.051(3) 0.042(3) 0.041(3) -0.006(2) 0.003(2) -0.014(2)
C16 0.036(2) 0.037(2) 0.026(2) 0.0010(19) 0.0032(18) -0.0034(19)
C17 0.031(2) 0.044(3) 0.031(2) -0.001(2) -0.0008(18) -0.004(2)
C18 0.043(3) 0.055(3) 0.050(3) 0.003(3) -0.012(2) -0.007(3)
C19 0.039(3) 0.069(4) 0.080(5) 0.009(4) -0.022(3) 0.007(3)
C20 0.050(3) 0.052(4) 0.077(5) 0.014(3) -0.013(3) 0.014(3)
C21 0.039(3) 0.038(3) 0.060(4) 0.004(3) -0.006(2) 0.007(2)
N5 0.0269(18) 0.033(2) 0.033(2) 0.0005(16) -0.0021(15) 0.0019(15)
N6 0.0320(18) 0.0302(19) 0.0245(18) 0.0016(15) 0.0001(15) 0.0018(15)
C22 0.039(2) 0.039(3) 0.031(2) -0.003(2) -0.0018(19) 0.005(2)
C23 0.038(3) 0.060(3) 0.029(2) -0.004(2) 0.005(2) 0.006(2)
C24 0.039(3) 0.067(4) 0.037(3) 0.010(3) 0.007(2) -0.001(3)
C25 0.037(3) 0.044(3) 0.047(3) 0.011(2) 0.000(2) -0.007(2)
C26 0.031(2) 0.033(2) 0.032(2) 0.0061(19) -0.0032(18) -0.0002(18)
C27 0.031(2) 0.030(2) 0.032(2) 0.0025(19) -0.0047(18) -0.0003(18)
C28 0.052(3) 0.033(3) 0.044(3) 0.001(2) -0.007(2) -0.007(2)
C29 0.056(3) 0.030(3) 0.056(4) -0.003(2) -0.010(3) -0.002(2)
C30 0.062(3) 0.038(3) 0.042(3) -0.013(2) -0.004(3) 0.003(3)
C31 0.049(3) 0.040(3) 0.037(3) -0.007(2) 0.002(2) 0.003(2)
N7 0.0310(19) 0.0301(19) 0.032(2) -0.0023(16) -0.0028(16) -0.0002(15)
P1 0.0430(7) 0.0388(8) 0.0572(9) 0.0049(7) -0.0076(6) 0.0002(6)
F1 0.065(2) 0.089(3) 0.083(3) -0.008(2) 0.013(2) 0.021(2)
F2 0.110(4) 0.102(4) 0.219(8) -0.107(5) -0.065(5) 0.056(3)
F3 0.071(3) 0.072(3) 0.305(11) -0.031(4) -0.058(5) -0.004(3)
F4 0.173(6) 0.208(7) 0.070(3) 0.065(4) 0.040(4) 0.091(5)
F5 0.043(2) 0.094(3) 0.150(5) -0.051(3) -0.009(2) -0.001(2)
F6 0.138(5) 0.166(6) 0.164(7) 0.115(5) 0.044(5) 0.048(4)
P2 0.159(2) 0.0500(10) 0.0396(9) -0.0011(8) -0.0002(12) 0.0378(12)
F7 0.121(7) 0.097(6) 0.120(8) -0.005(5) -0.023(6) 0.030(5)
F8 0.36(2) 0.143(10) 0.089(7) -0.007(7) 0.079(10) -0.114(13)
F9 0.110(6) 0.086(5) 0.053(4) 0.008(3) -0.005(4) 0.015(4)
F10 0.198(12) 0.143(9) 0.156(11) -0.030(8) 0.054(9) 0.094(9)
F11 0.153(9) 0.110(8) 0.122(9) 0.037(7) 0.018(7) 0.007(7)
F12 0.40(2) 0.035(4) 0.100(7) -0.013(4) -0.097(11) 0.015(7)
O2 0.086(3) 0.056(3) 0.061(3) 0.001(2) -0.024(3) -0.004(2)
C32 0.059(4) 0.060(4) 0.047(3) 0.002(3) -0.008(3) -0.010(3)
C33 0.148(9) 0.071(6) 0.109(8) -0.027(5) -0.027(7) 0.028(6)
C34 0.127(8) 0.109(7) 0.079(6) 0.023(6) -0.045(6) 0.000(6)
F7A 0.142(8) 0.159(9) 0.072(5) 0.007(5) -0.015(5) 0.023(6)
F10A 0.142(8) 0.159(9) 0.072(5) 0.007(5) -0.015(5) 0.023(6)
F9A 0.142(8) 0.159(9) 0.072(5) 0.007(5) -0.015(5) 0.023(6)
F8A 0.142(8) 0.159(9) 0.072(5) 0.007(5) -0.015(5) 0.023(6)
F11A 0.142(8) 0.159(9) 0.072(5) 0.007(5) -0.015(5) 0.023(6)
F12A 0.142(8) 0.159(9) 0.072(5) 0.007(5) -0.015(5) 0.023(6)

loop_
_atom_type_symbol
_atom_type_description
_atom_type_scat_dispersion_real
_atom_type_scat_dispersion_imag
_atom_type_scat_source
C C 0.0033 0.0016 'International Tables Vol C Tables 4.2.6.8 and 6.1.1.4'
H H 0.0000 0.0000 'International Tables Vol C Tables 4.2.6.8 and 6.1.1.4'
F F 0.0171 0.0103 'International Tables Vol C Tables 4.2.6.8 and 6.1.1.4'
N N 0.0061 0.0033 'International Tables Vol C Tables 4.2.6.8 and 6.1.1.4'
O O 0.0106 0.0060 'International Tables Vol C Tables 4.2.6.8 and 6.1.1.4'
Ru Ru -1.2594 0.8363 'International Tables Vol C Tables 4.2.6.8 and 6.1.1.4'
P P 0.1023 0.0942 'International Tables Vol C Tables 4.2.6.8 and 6.1.1.4'

loop_
_geom_angle_atom_site_label_1
_geom_angle_atom_site_label_2
_geom_angle_atom_site_label_3
_geom_angle
_geom_angle_site_symmetry_1
_geom_angle_site_symmetry_3
_geom_angle_publ_flag
N6 Ru1 N7 78.61(16) . . ?
N6 Ru1 N5 90.16(15) . . ?
N7 Ru1 N5 95.04(15) . . ?
N6 Ru1 N4 96.79(15) . . ?
N7 Ru1 N4 172.30(15) . . ?
N5 Ru1 N4 78.68(15) . . ?
N6 Ru1 N3 173.55(15) . . ?
N7 Ru1 N3 97.87(16) . . ?
N5 Ru1 N3 95.56(15) . . ?
N4 Ru1 N3 87.27(16) . . ?
N6 Ru1 N1 94.79(15) . . ?
N7 Ru1 N1 89.72(15) . . ?
N5 Ru1 N1 173.72(15) . . ?
N4 Ru1 N1 96.87(15) . . ?
N3 Ru1 N1 79.71(16) . . ?
C1 N1 C11 118.3(4) . . ?
C1 N1 Ru1 128.6(4) . . ?
C11 N1 Ru1 113.0(3) . . ?
N1 C1 C2 121.6(5) . . ?
N1 C1 H1 119.2 . . ?
C2 C1 H1 119.2 . . ?
C3 C2 C1 120.5(5) . . ?
C3 C2 H2 119.7 . . ?
C1 C2 H2 119.7 . . ?
C2 C3 C4 118.6(5) . . ?
C2 C3 H3 120.7 . . ?
C4 C3 H3 120.7 . . ?
N2 C4 C3 122.6(5) . . ?
N2 C4 C11 119.0(5) . . ?
C3 C4 C11 118.4(5) . . ?
C5 N2 C4 124.5(4) . . ?
C5 N2 H2A 117.8 . . ?
C4 N2 H2A 117.8 . . ?
O1 C5 N2 119.7(5) . . ?
O1 C5 C6 123.9(5) . . ?
N2 C5 C6 116.4(4) . . ?
C10 C6 C7 118.2(5) . . ?
C10 C6 C5 120.0(5) . . ?
C7 C6 C5 121.8(5) . . ?
C8 C7 C6 118.5(5) . . ?
C8 C7 H7 120.7 . . ?
C6 C7 H7 120.7 . . ?
C7 C8 C9 120.0(5) . . ?
C7 C8 H8 120.0 . . ?
C9 C8 H8 120.0 . . ?
N3 C9 C8 122.5(5) . . ?
N3 C9 H9 118.8 . . ?
C8 C9 H9 118.8 . . ?
C9 N3 C10 116.8(4) . . ?
C9 N3 Ru1 129.8(4) . . ?
C10 N3 Ru1 113.2(3) . . ?
N3 C10 C6 123.9(4) . . ?
N3 C10 C11 115.9(4) . . ?
C6 C10 C11 120.2(4) . . ?
N1 C11 C4 122.5(4) . . ?
N1 C11 C10 117.9(4) . . ?
C4 C11 C10 119.6(4) . . ?
C12 N4 C16 118.4(4) . . ?
C12 N4 Ru1 126.3(4) . . ?
C16 N4 Ru1 115.2(3) . . ?
N4 C12 C13 122.5(5) . . ?
N4 C12 H12 118.8 . . ?
C13 C12 H12 118.8 . . ?
C14 C13 C12 118.8(5) . . ?
C14 C13 H13 120.6 . . ?
C12 C13 H13 120.6 . . ?
C13 C14 C15 119.6(5) . . ?
C13 C14 H14 120.2 . . ?
C15 C14 H14 120.2 . . ?
C14 C15 C16 119.1(5) . . ?
C14 C15 H15 120.4 . . ?
C16 C15 H15 120.4 . . ?
N4 C16 C15 121.6(5) . . ?
N4 C16 C17 115.1(4) . . ?
C15 C16 C17 123.3(5) . . ?
N5 C17 C18 121.2(5) . . ?
N5 C17 C16 115.3(4) . . ?
C18 C17 C16 123.5(5) . . ?
C19 C18 C17 119.4(6) . . ?
C19 C18 H18 120.3 . . ?
C17 C18 H18 120.3 . . ?
C20 C19 C18 119.5(5) . . ?
C20 C19 H19 120.3 . . ?
C18 C19 H19 120.3 . . ?
C19 C20 C21 119.3(6) . . ?
C19 C20 H20 120.4 . . ?
C21 C20 H20 120.4 . . ?
N5 C21 C20 122.4(5) . . ?
N5 C21 H21 118.8 . . ?
C20 C21 H21 118.8 . . ?
C21 N5 C17 118.2(4) . . ?
C21 N5 Ru1 126.3(3) . . ?
C17 N5 Ru1 115.5(3) . . ?
C22 N6 C26 118.6(4) . . ?
C22 N6 Ru1 125.4(3) . . ?
C26 N6 Ru1 116.0(3) . . ?
N6 C22 C23 122.0(5) . . ?
N6 C22 H22 119.0 . . ?
C23 C22 H22 119.0 . . ?
C24 C23 C22 120.0(5) . . ?
C24 C23 H23 120.0 . . ?
C22 C23 H23 120.0 . . ?
C23 C24 C25 118.3(5) . . ?
C23 C24 H24 120.9 . . ?
C25 C24 H24 120.9 . . ?
C24 C25 C26 119.9(5) . . ?
C24 C25 H25 120.1 . . ?
C26 C25 H25 120.1 . . ?
N6 C26 C25 121.3(5) . . ?
N6 C26 C27 114.6(4) . . ?
C25 C26 C27 124.1(5) . . ?
N7 C27 C28 121.1(5) . . ?
N7 C27 C26 115.3(4) . . ?
C28 C27 C26 123.6(5) . . ?
C29 C28 C27 119.0(5) . . ?
C29 C28 H28 120.5 . . ?
C27 C28 H28 120.5 . . ?
C30 C29 C28 119.5(5) . . ?
C30 C29 H29 120.3 . . ?
C28 C29 H29 120.3 . . ?
C29 C30 C31 119.3(5) . . ?
C29 C30 H30 120.3 . . ?
C31 C30 H30 120.3 . . ?
N7 C31 C30 122.4(5) . . ?
N7 C31 H31 118.8 . . ?
C30 C31 H31 118.8 . . ?
C31 N7 C27 118.7(4) . . ?
C31 N7 Ru1 126.1(4) . . ?
C27 N7 Ru1 115.2(3) . . ?
F2 P1 F4 96.7(4) . . ?
F2 P1 F5 90.2(3) . . ?
F4 P1 F5 93.0(4) . . ?
F2 P1 F3 93.3(3) . . ?
F4 P1 F3 92.2(5) . . ?
F5 P1 F3 173.4(4) . . ?
F2 P1 F6 91.0(4) . . ?
F4 P1 F6 172.3(4) . . ?
F5 P1 F6 86.3(4) . . ?
F3 P1 F6 88.0(5) . . ?
F2 P1 F1 177.4(4) . . ?
F4 P1 F1 85.8(3) . . ?
F5 P1 F1 90.4(2) . . ?
F3 P1 F1 85.8(3) . . ?
F6 P1 F1 86.5(3) . . ?
F12 P2 F11 94.2(6) . . ?
F12 P2 F7 91.6(5) . . ?
F11 P2 F7 91.8(5) . . ?
F12 P2 F10 92.6(5) . . ?
F11 P2 F10 87.2(5) . . ?
F7 P2 F10 175.7(5) . . ?
F12 P2 F9 173.9(5) . . ?
F11 P2 F9 91.8(5) . . ?
F7 P2 F9 88.3(4) . . ?
F10 P2 F9 87.6(5) . . ?
F12 P2 F8 90.4(5) . . ?
F11 P2 F8 175.0(6) . . ?
F7 P2 F8 90.0(6) . . ?
F10 P2 F8 90.6(6) . . ?
F9 P2 F8 83.6(4) . . ?
O2 C32 C34 121.4(7) . . ?
O2 C32 C33 120.9(7) . . ?
C34 C32 C33 117.7(7) . . ?
C32 C33 H33A 109.5 . . ?
C32 C33 H33B 109.5 . . ?
H33A C33 H33B 109.5 . . ?
C32 C33 H33C 109.5 . . ?
H33A C33 H33C 109.5 . . ?
H33B C33 H33C 109.5 . . ?
C32 C34 H34A 109.5 . . ?
C32 C34 H34B 109.5 . . ?
H34A C34 H34B 109.5 . . ?
C32 C34 H34C 109.5 . . ?
H34A C34 H34C 109.5 . . ?
H34B C34 H34C 109.5 . . ?

loop_
_geom_bond_atom_site_label_1
_geom_bond_atom_site_label_2
_geom_bond_distance
_geom_bond_site_symmetry_2
_geom_bond_publ_flag
Ru1 N6 2.053(4) . ?
Ru1 N7 2.060(4) . ?
Ru1 N5 2.066(4) . ?
Ru1 N4 2.071(4) . ?
Ru1 N3 2.076(4) . ?
Ru1 N1 2.078(4) . ?
N1 C1 1.331(6) . ?
N1 C11 1.342(6) . ?
C1 C2 1.395(7) . ?
C1 H1 0.9500 . ?
C2 C3 1.354(8) . ?
C2 H2 0.9500 . ?
C3 C4 1.386(7) . ?
C3 H3 0.9500 . ?
C4 N2 1.378(7) . ?
C4 C11 1.399(6) . ?
N2 C5 1.368(7) . ?
N2 H2A 0.8800 . ?
C5 O1 1.225(6) . ?
C5 C6 1.482(7) . ?
C6 C10 1.367(7) . ?
C6 C7 1.402(8) . ?
C7 C8 1.375(8) . ?
C7 H7 0.9500 . ?
C8 C9 1.385(8) . ?
C8 H8 0.9500 . ?
C9 N3 1.344(6) . ?
C9 H9 0.9500 . ?
N3 C10 1.366(6) . ?
C10 C11 1.437(7) . ?
N4 C12 1.335(6) . ?
N4 C16 1.364(6) . ?
C12 C13 1.392(8) . ?
C12 H12 0.9500 . ?
C13 C14 1.373(9) . ?
C13 H13 0.9500 . ?
C14 C15 1.379(8) . ?
C14 H14 0.9500 . ?
C15 C16 1.386(7) . ?
C15 H15 0.9500 . ?
C16 C17 1.461(7) . ?
C17 N5 1.363(6) . ?
C17 C18 1.388(7) . ?
C18 C19 1.371(9) . ?
C18 H18 0.9500 . ?
C19 C20 1.368(10) . ?
C19 H19 0.9500 . ?
C20 C21 1.377(8) . ?
C20 H20 0.9500 . ?
C21 N5 1.342(6) . ?
C21 H21 0.9500 . ?
N6 C22 1.352(6) . ?
N6 C26 1.353(6) . ?
C22 C23 1.378(7) . ?
C22 H22 0.9500 . ?
C23 C24 1.378(8) . ?
C23 H23 0.9500 . ?
C24 C25 1.384(8) . ?
C24 H24 0.9500 . ?
C25 C26 1.391(7) . ?
C25 H25 0.9500 . ?
C26 C27 1.464(7) . ?
C27 N7 1.356(6) . ?
C27 C28 1.395(7) . ?
C28 C29 1.386(8) . ?
C28 H28 0.9500 . ?
C29 C30 1.369(9) . ?
C29 H29 0.9500 . ?
C30 C31 1.374(7) . ?
C30 H30 0.9500 . ?
C31 N7 1.349(6) . ?
C31 H31 0.9500 . ?
P1 F2 1.521(5) . ?
P1 F4 1.524(5) . ?
P1 F5 1.551(4) . ?
P1 F3 1.582(5) . ?
P1 F6 1.594(6) . ?
P1 F1 1.617(4) . ?
P2 F12 1.607(7) . ?
P2 F11 1.644(8) . ?
P2 F7 1.648(7) . ?
P2 F10 1.670(8) . ?
P2 F9 1.710(6) . ?
P2 F8 1.720(8) . ?
O2 C32 1.226(7) . ?
C32 C34 1.453(10) . ?
C32 C33 1.462(10) . ?
C33 H33A 0.9800 . ?
C33 H33B 0.9800 . ?
C33 H33C 0.9800 . ?
C34 H34A 0.9800 . ?
C34 H34B 0.9800 . ?
C34 H34C 0.9800 . ?
